data_7202360
loop_
_publ_author_name
'Johnstone, Russell D. L.'
'Francis, Duncan'
'Lennie, Alistair R.'
'Marshall, William G.'
'Moggach, Stephen A.'
'Parsons, Simon'
'Pidcock, Elna'
'Warren, John E.'

_publ_section_title
;
 High-pressure polymorphism in L-serine monohydrate: identification of
 driving forces in high pressure phase transitions and possible
 implications for pressure-induced protein denaturation
;
_journal_issue 12
_journal_name_full CrystEngComm
_journal_page_first 1758
_journal_paper_doi 10.1039/b810746g
_journal_volume 10
_journal_year 2008
_chemical_absolute_configuration rm
_chemical_formula_moiety 'C3 D7 N O3, D2 O1'
_chemical_formula_sum 'C3 D9 N O4'
_chemical_formula_weight 132.13
_chemical_name_common 'Serine hydrate'
_chemical_name_systematic
;
perdeuterated L-serine hydrate
;
_space_group_IT_number 19
_symmetry_cell_setting orthorhombic
_symmetry_Int_Tables_number 19
_symmetry_space_group_name_Hall 'P 2ac 2ab'
_symmetry_space_group_name_H-M 'P 21 21 21'
_cell_angle_alpha 90
_cell_angle_beta 90
_cell_angle_gamma 90
_cell_formula_units_Z 4
_cell_length_a 9.3701(14)
_cell_length_b 11.1831(10)
_cell_length_c 4.52938(59)
_cell_measurement_pressure 3805000
_cell_measurement_reflns_used 1119
_cell_measurement_temperature 298
_cell_volume 474.62(10)
_diffrn_ambient_temperature 298
_diffrn_detector 'ZnS scintillator'
_diffrn_detector_type custom
_diffrn_measurement_device_type 'HiPr/PEARL, ISIS'
_diffrn_radiation_probe neutron
_diffrn_radiation_type Neutron
_diffrn_reflns_limit_h_max 14
_diffrn_reflns_limit_h_min 0
_diffrn_reflns_limit_k_max 17
_diffrn_reflns_limit_k_min 0
_diffrn_reflns_limit_l_max 7
_diffrn_reflns_limit_l_min 0
_diffrn_reflns_number 1119
_diffrn_source 'Pulsed neutron source'
_exptl_absorpt_correction_type empirical
_exptl_absorpt_process_details
;
Calculated using custom ISIS software.
;
_exptl_crystal_density_diffrn 1.849
_exptl_crystal_density_method 'not measured'
_pd_char_colour Colourless
_pd_char_particle_morphology Block
_pd_instr_dist_spec/detc 600
_pd_instr_dist_src/spec 12600
_pd_instr_location 'ISIS, Rutherford Appleton Laboratory'
_pd_meas_2theta_fixed 90
_pd_meas_scan_method Time-of-flight
_pd_proc_info_data_reduction
;
Custom ISIS software
;
_pd_proc_info_excluded_regions
;
excluded short TOF region above

;
_pd_proc_ls_background_function 'Chebychev polynomial'
_pd_proc_ls_pref_orient_corr
;
Modelling of preferred orientation was found to be unnecessary.
;
_pd_proc_ls_profile_function
;
Voigt function convoluted with a back-to-back double exponential.
;
_pd_proc_ls_prof_R_factor 1.956
_pd_proc_ls_prof_wR_factor 1.565
_pd_spec_mounting 'TiZr Capsule'
_pd_spec_mount_mode transmission
_refine_ls_extinction_method none
_refine_ls_goodness_of_fit_all 1.121
_refine_ls_hydrogen_treatment refxyz
_refine_ls_matrix_type sparse
_refine_ls_number_parameters 131
_refine_ls_number_restraints 0
_refine_ls_shift/su_max <0.001
_refine_ls_weighting_scheme sigma
_cod_data_source_file b810746g.txt
_cod_data_source_block n_serhyI_38kbar.cif
_cod_depositor_comments
;
The following automatic conversions were performed:
'_symmetry_cell_setting' value 'Orthorhombic' changed to 'orthorhombic'
according to '/home/saulius/struct/CIF-dictionaries/cif_core.dic'
dictionary named 'cif_core.dic' version 2.4.1 from 2010-06-29.

Automatic conversion script
Id: cif_fix_enum 1527 2010-12-29 10:47:43Z saulius 
;
_cod_original_sg_symbol_H-M P212121
_cod_database_code 7202360
_pd_proc_ls_prof_r_expected 1.395

loop_
_symmetry_equiv_pos_as_xyz
'x, y, z'
'x+1/2, -y+1/2, -z'
'-x, y+1/2, -z+1/2'
'-x+1/2, -y, z+1/2'

loop_
_atom_site_label
_atom_site_type_symbol
_atom_site_symmetry_multiplicity
_atom_site_fract_x
_atom_site_fract_y
_atom_site_fract_z
_atom_site_occupancy
_atom_site_B_iso_or_equiv
C1 C 0 0.54093(22) 0.23680(32) 0.28819(46) 1 0.802(84)
C2 C 0 0.39887(35) 0.24861(65) 0.13003(98) 1 0.802(84)
C3 C 0 0.3379(11) 0.3727(15) 0.1768(31) 1 0.802(84)
N1 N 0 0.29903(93) 0.15440(99) 0.2333(20) 1 0.802(84)
O1 O 0 0.55791(74) 0.15057(80) 0.4547(18) 1 0.802(84)
O2 O 0 0.63113(75) 0.31465(80) 0.2401(18) 1 0.802(84)
O3 O 0 0.3317(21) 0.3959(22) 0.4816(48) 1 0.802(84)
H1 D 0 0.4140(21) 0.2341(14) -0.0963(38) 1 0.96(10)
H2 D 0 0.4040(19) 0.4354(22) 0.0730(51) 1 0.96(10)
H3 D 0 0.2353(24) 0.3764(20) 0.0856(48) 1 0.96(10)
H4 D 0 0.2687(18) 0.1737(16) 0.4326(38) 1 0.96(10)
H5 D 0 0.2174(19) 0.1523(18) 0.1014(39) 1 0.96(10)
H6 D 0 0.3484(18) 0.0781(15) 0.2307(38) 1 0.96(10)
H7 D 0 0.2350(39) 0.3812(33) 0.5295(78) 1 0.96(10)
O4 O 0 0.07859(22) -0.00173(62) 0.32605(60) 1 0.802(84)
H8 D 0 0.0367(21) -0.0534(19) 0.1818(40) 1 0.96(10)
H9 D 0 0.0003(17) 0.0421(20) 0.4078(42) 1 0.96(10)

loop_
_atom_type_symbol
_atom_type_description
_atom_type_scat_dispersion_real
_atom_type_scat_dispersion_imag
_atom_type_scat_source
C C 0.0000 0.0000 'International Tables Vol C Tables 4.2.6.8 and 6.1.1.4'
H H 0.0000 0.0000 'International Tables Vol C Tables 4.2.6.8 and 6.1.1.4'
N N 0.0000 0.0000 'International Tables Vol C Tables 4.2.6.8 and 6.1.1.4'
O O 0.0000 0.0000 'International Tables Vol C Tables 4.2.6.8 and 6.1.1.4'
